data_4118618
loop_
_publ_author_name
'Henrik Teller'
'Matthieu Corbet'
'Luca Mantilli'
'Gopinadhanpillai Gopakumar'
'Richard Goddard'
'Walter Thiel'
'Alois F\"urstner'

_publ_section_title
;
 One-Point Binding Ligands for Asymmetric Gold Catalysis: Phosphoramidites
 with a TADDOL-Related but Acyclic Backbone
;
_journal_name_full 'Journal of the American Chemical Society'
_journal_page_first 15331
_journal_page_last 15342
_journal_paper_doi 10.1021/ja303641p
_journal_volume 134
_journal_year 2012
_chemical_absolute_configuration rmad
_chemical_compound_source acetonitrile,diethylether,pentane
_chemical_formula_moiety 'C62 H54 Au Cl N O4 P, 2(C2 H3 N)'
_chemical_formula_sum 'C66 H60 Au Cl N3 O4 P'
_chemical_formula_weight 1222.56
_chemical_name_systematic
;
 ?
;
_space_group_IT_number 4
_symmetry_cell_setting monoclinic
_symmetry_Int_Tables_number 4
_symmetry_space_group_name_Hall 'P 2yb'
_symmetry_space_group_name_H-M 'P 1 21 1'
_atom_sites_solution_hydrogens geom
_atom_sites_solution_primary direct
_atom_sites_solution_secondary difmap
_audit_block_code TLL-TC-021-01
_audit_creation_date 2012-04-15
_cell_angle_alpha 90.00
_cell_angle_beta 111.160(4)
_cell_angle_gamma 90.00
_cell_formula_units_Z 2
_cell_length_a 12.383(3)
_cell_length_b 14.152(4)
_cell_length_c 16.719(4)
_cell_measurement_reflns_used 9796
_cell_measurement_temperature 100
_cell_measurement_theta_max 30.1249
_cell_measurement_theta_min 2.2763
_cell_volume 2732.4(12)
_computing_cell_refinement 'SAINT software (Bruker AXS, 2004)'
_computing_data_collection 'APEX2 (Bruker AXS, 2008)'
_computing_data_reduction 'SAINT software (Bruker AXS, 2004)'
_computing_molecular_graphics 'DIAMOND (Crystal Impact GbR, 2005)'
_computing_structure_refinement 'SHELXL-97 (G. M. Sheldrick, 2008)'
_computing_structure_solution 'SHELXS-97 (G. M. Sheldrick, 2008)'
_diffrn_ambient_temperature 100
_diffrn_detector_area_resol_mean 66.67
_diffrn_measured_fraction_theta_full 0.998
_diffrn_measured_fraction_theta_max 0.998
_diffrn_measurement_device_type 'Bruker-AXS Kappa Mach3 APEX-II'
_diffrn_measurement_method 'CCD \f- and \w-scans'
_diffrn_radiation_monochromator 'Incoatec Helios mirrors'
_diffrn_radiation_source '0.2 x 2mm^2^ focus rotating anode'
_diffrn_radiation_type Mo-K\a
_diffrn_radiation_wavelength 0.71073
_diffrn_reflns_av_R_equivalents 0.0701
_diffrn_reflns_av_sigmaI/netI 0.0566
_diffrn_reflns_limit_h_max 17
_diffrn_reflns_limit_h_min -17
_diffrn_reflns_limit_k_max 20
_diffrn_reflns_limit_k_min -20
_diffrn_reflns_limit_l_max 23
_diffrn_reflns_limit_l_min -23
_diffrn_reflns_number 76227
_diffrn_reflns_theta_full 30.51
_diffrn_reflns_theta_max 30.51
_diffrn_reflns_theta_min 1.31
_exptl_absorpt_coefficient_mu 2.824
_exptl_absorpt_correction_T_max 0.79832
_exptl_absorpt_correction_T_min 0.65468
_exptl_absorpt_correction_type gaussian
_exptl_absorpt_process_details 'SADABS (Bruker AXS, 2008)'
_exptl_crystal_colour colourless
_exptl_crystal_density_diffrn 1.486
_exptl_crystal_description block
_exptl_crystal_F_000 1240
_exptl_crystal_size_max 0.14
_exptl_crystal_size_mid 0.10
_exptl_crystal_size_min 0.10
_refine_diff_density_max 1.516
_refine_diff_density_min -1.185
_refine_diff_density_rms 0.106
_refine_ls_abs_structure_details 'Flack H D (1983), Acta Cryst. A39, 876-881'
_refine_ls_abs_structure_Flack -0.013(3)
_refine_ls_extinction_method none
_refine_ls_goodness_of_fit_ref 1.053
_refine_ls_hydrogen_treatment constr
_refine_ls_matrix_type full
_refine_ls_number_parameters 719
_refine_ls_number_reflns 16641
_refine_ls_number_restraints 52
_refine_ls_restrained_S_all 1.054
_refine_ls_R_factor_all 0.0397
_refine_ls_R_factor_gt 0.0321
_refine_ls_shift/su_max 0.004
_refine_ls_shift/su_mean 0.000
_refine_ls_structure_factor_coef Fsqd
_refine_ls_weighting_details 'calc w=1/[\s^2^(Fo^2^)+(0.0393P)^2^+0.0000P] where P=(Fo^2^+2Fc^2^)/3'
_refine_ls_weighting_scheme calc
_refine_ls_wR_factor_gt 0.0768
_refine_ls_wR_factor_ref 0.0802
_reflns_number_gt 14979
_reflns_number_total 16641
_reflns_threshold_expression >2sigma(I)
_cod_data_source_file ja303641p_si_010.cif
_cod_data_source_block 7381
_cod_original_cell_volume 2732.3(13)
_cod_original_sg_symbol_Hall 'p 2yb'
_cod_database_code 4118618

loop_
_symmetry_equiv_pos_as_xyz
'x, y, z'
'-x, y+1/2, -z'

loop_
_atom_site_label
_atom_site_type_symbol
_atom_site_fract_x
_atom_site_fract_y
_atom_site_fract_z
_atom_site_U_iso_or_equiv
_atom_site_adp_type
_atom_site_occupancy
_atom_site_symmetry_multiplicity
_atom_site_calc_flag
_atom_site_refinement_flags
_atom_site_disorder_assembly
_atom_site_disorder_group
Au1 Au 0.786286(9) 0.75030(3) 0.859138(7) 0.01561(3) Uani 1 1 d . . .
C1 C 0.7725(3) 0.6328(2) 0.6602(2) 0.0146(6) Uani 1 1 d . . .
C2 C 0.6510(3) 0.6800(2) 0.6246(2) 0.0152(7) Uani 1 1 d . . .
H2 H 0.6519 0.7374 0.6597 0.018 Uiso 1 1 calc R . .
C3 C 0.5510(3) 0.6140(2) 0.6258(2) 0.0159(7) Uani 1 1 d . . .
H3 H 0.5723 0.5472 0.6186 0.019 Uiso 1 1 calc R . .
C4 C 0.5175(3) 0.6201(2) 0.7071(2) 0.0155(7) Uani 1 1 d . . .
C5 C 0.5757(4) 0.7947(3) 0.5104(3) 0.0236(8) Uani 1 1 d . . .
H5A H 0.5994 0.8219 0.4654 0.035 Uiso 1 1 calc R . .
H5B H 0.5925 0.8396 0.5580 0.035 Uiso 1 1 calc R . .
H5C H 0.4925 0.7812 0.4871 0.035 Uiso 1 1 calc R . .
C6 C 0.4234(4) 0.5765(3) 0.4848(3) 0.0333(10) Uani 1 1 d . . .
H6A H 0.3528 0.5978 0.4388 0.050 Uiso 1 1 calc R . .
H6B H 0.4120 0.5121 0.5019 0.050 Uiso 1 1 calc R . .
H6C H 0.4882 0.5772 0.4643 0.050 Uiso 1 1 calc R . .
C7 C 0.8843(3) 0.5430(2) 0.9689(2) 0.0152(6) Uani 1 1 d . . .
H7 H 0.9030 0.4814 1.0002 0.018 Uiso 1 1 calc R . .
C8 C 0.9986(3) 0.5813(2) 0.9668(2) 0.0170(7) Uani 1 1 d . . .
H8A H 0.9872 0.6460 0.9444 0.025 Uiso 1 1 calc R . .
H8B H 1.0251 0.5413 0.9297 0.025 Uiso 1 1 calc R . .
H8C H 1.0569 0.5812 1.0250 0.025 Uiso 1 1 calc R . .
C9 C 0.8310(3) 0.6051(2) 1.0193(2) 0.0167(7) Uani 1 1 d . . .
C10 C 0.7144(3) 0.5954(3) 1.0081(2) 0.0192(7) Uani 1 1 d . . .
H10 H 0.6679 0.5503 0.9684 0.023 Uiso 1 1 calc R . .
C11 C 0.6654(3) 0.6514(3) 1.0547(3) 0.0214(7) Uani 1 1 d . . .
H11 H 0.5855 0.6449 1.0457 0.026 Uiso 1 1 calc R . .
C12 C 0.7313(3) 0.7159(3) 1.1134(3) 0.0237(8) Uani 1 1 d . . .
H12 H 0.6975 0.7541 1.1449 0.028 Uiso 1 1 calc R . .
C13 C 0.8493(3) 0.7245(3) 1.1263(3) 0.0225(8) Uani 1 1 d . . .
H13 H 0.8963 0.7680 1.1675 0.027 Uiso 1 1 calc R . .
C14 C 0.8969(3) 0.6702(3) 1.0795(2) 0.0194(7) Uani 1 1 d . . .
H14 H 0.9768 0.6772 1.0884 0.023 Uiso 1 1 calc R . .
C15 C 0.7911(3) 0.4214(2) 0.8525(2) 0.0148(7) Uani 1 1 d . . .
H15 H 0.7303 0.4206 0.7937 0.018 Uiso 1 1 calc R . .
C16 C 0.9031(3) 0.3860(3) 0.8433(3) 0.0194(7) Uani 1 1 d . . .
H16A H 0.9655 0.3856 0.8997 0.029 Uiso 1 1 calc R . .
H16B H 0.9241 0.4280 0.8046 0.029 Uiso 1 1 calc R . .
H16C H 0.8912 0.3218 0.8197 0.029 Uiso 1 1 calc R . .
C17 C 0.7472(3) 0.3592(2) 0.9076(2) 0.0172(7) Uani 1 1 d . . .
C18 C 0.8164(3) 0.2941(3) 0.9654(3) 0.0233(8) Uani 1 1 d . . .
H18 H 0.8959 0.2884 0.9728 0.028 Uiso 1 1 calc R . .
C19 C 0.7701(4) 0.2370(3) 1.0125(3) 0.0305(10) Uani 1 1 d . . .
H19 H 0.8182 0.1926 1.0521 0.037 Uiso 1 1 calc R . .
C20 C 0.6551(3) 0.2443(4) 1.0026(2) 0.0285(8) Uani 1 1 d . . .
H20 H 0.6241 0.2049 1.0350 0.034 Uiso 1 1 calc R . .
C21 C 0.5853(3) 0.3086(3) 0.9454(3) 0.0267(9) Uani 1 1 d . . .
H21 H 0.5058 0.3137 0.9382 0.032 Uiso 1 1 calc R . .
C22 C 0.6312(3) 0.3661(3) 0.8983(3) 0.0227(8) Uani 1 1 d . . .
H22 H 0.5828 0.4108 0.8593 0.027 Uiso 1 1 calc R . .
C23 C 0.7940(3) 0.5655(2) 0.5964(2) 0.0149(6) Uani 1 1 d . . .
C24 C 0.7765(3) 0.4697(2) 0.6006(2) 0.0160(7) Uani 1 1 d . . .
H24 H 0.7442 0.4461 0.6403 0.019 Uiso 1 1 calc R . .
C25 C 0.8061(3) 0.4058(3) 0.5463(2) 0.0175(7) Uani 1 1 d . . .
C26 C 0.7919(3) 0.3074(3) 0.5520(3) 0.0218(8) Uani 1 1 d . . .
H26 H 0.7581 0.2830 0.5905 0.026 Uiso 1 1 calc R . .
C27 C 0.8269(3) 0.2466(5) 0.5017(2) 0.0279(7) Uani 1 1 d . . .
H27 H 0.8167 0.1805 0.5053 0.033 Uiso 1 1 calc R . .
C28 C 0.8776(3) 0.2820(3) 0.4452(3) 0.0270(9) Uani 1 1 d . . .
H28 H 0.9039 0.2393 0.4123 0.032 Uiso 1 1 calc R . .
C29 C 0.8895(3) 0.3772(3) 0.4369(3) 0.0230(8) Uani 1 1 d . . .
H29 H 0.9214 0.4002 0.3968 0.028 Uiso 1 1 calc R . .
C30 C 0.8545(3) 0.4419(3) 0.4879(2) 0.0175(7) Uani 1 1 d . . .
C31 C 0.8682(3) 0.5400(3) 0.4829(2) 0.0199(7) Uani 1 1 d . . .
H31 H 0.8986 0.5647 0.4425 0.024 Uiso 1 1 calc R . .
C32 C 0.8383(3) 0.6008(3) 0.5356(2) 0.0184(7) Uani 1 1 d . . .
H32 H 0.8476 0.6670 0.5311 0.022 Uiso 1 1 calc R . .
C33 C 0.8714(4) 0.7050(3) 0.6911(3) 0.0142(8) Uani 1 1 d . . .
C34 C 0.9843(3) 0.6696(3) 0.7339(3) 0.0183(7) Uani 1 1 d . . .
H34 H 0.9961 0.6034 0.7415 0.022 Uiso 1 1 calc R . .
C35 C 1.0764(3) 0.7293(2) 0.7642(3) 0.0210(8) Uani 1 1 d . . .
H35 H 1.1518 0.7040 0.7919 0.025 Uiso 1 1 calc R . .
C36 C 1.0618(3) 0.8275(3) 0.7553(3) 0.0210(7) Uani 1 1 d . . .
C37 C 1.1565(4) 0.8932(3) 0.7887(3) 0.0284(9) Uani 1 1 d . . .
H37 H 1.2324 0.8705 0.8197 0.034 Uiso 1 1 calc R . .
C38 C 1.1376(4) 0.9869(3) 0.7759(3) 0.0319(10) Uani 1 1 d . . .
H38 H 1.2010 1.0292 0.7979 0.038 Uiso 1 1 calc R . .
C39 C 1.0277(4) 1.0231(3) 0.7312(3) 0.0295(9) Uani 1 1 d . . .
H39 H 1.0167 1.0894 0.7231 0.035 Uiso 1 1 calc R . .
C40 C 0.9353(3) 0.9629(3) 0.6989(3) 0.0254(8) Uani 1 1 d . . .
H40 H 0.8604 0.9877 0.6683 0.030 Uiso 1 1 calc R . .
C41 C 0.9504(3) 0.8645(3) 0.7107(3) 0.0198(8) Uani 1 1 d . . .
C42 C 0.8549(4) 0.8007(3) 0.6787(3) 0.0189(9) Uani 1 1 d . . .
H42 H 0.7794 0.8246 0.6485 0.023 Uiso 1 1 calc R . .
C43 C 0.4120(3) 0.5575(3) 0.6927(2) 0.0163(7) Uani 1 1 d . . .
C44 C 0.3019(3) 0.5983(3) 0.6769(3) 0.0218(7) Uani 1 1 d . . .
H44 H 0.2943 0.6651 0.6762 0.026 Uiso 1 1 calc R . .
C45 C 0.2063(3) 0.5427(3) 0.6624(3) 0.0238(8) Uani 1 1 d . . .
H45 H 0.1330 0.5717 0.6509 0.029 Uiso 1 1 calc R . .
C46 C 0.2143(3) 0.4438(3) 0.6643(3) 0.0201(7) Uani 1 1 d . . .
C47 C 0.1172(3) 0.3846(3) 0.6520(3) 0.0249(8) Uani 1 1 d . . .
H47 H 0.0435 0.4118 0.6426 0.030 Uiso 1 1 calc R . .
C48 C 0.1292(3) 0.2884(3) 0.6536(3) 0.0258(8) Uani 1 1 d . . .
H48 H 0.0634 0.2492 0.6440 0.031 Uiso 1 1 calc R . .
C49 C 0.2371(3) 0.2476(5) 0.6691(2) 0.0249(6) Uani 1 1 d . . .
H49 H 0.2441 0.1807 0.6709 0.030 Uiso 1 1 calc R . .
C50 C 0.3331(3) 0.3017(3) 0.6819(3) 0.0220(8) Uani 1 1 d . . .
H50 H 0.4059 0.2724 0.6923 0.026 Uiso 1 1 calc R . .
C52 C 0.4214(4) 0.4612(3) 0.6925(3) 0.0182(9) Uani 1 1 d . . .
H52 H 0.4947 0.4337 0.7013 0.022 Uiso 1 1 calc R . .
C51 C 0.3242(3) 0.4011(3) 0.6796(2) 0.0179(7) Uani 1 1 d . . .
C53 C 0.4994(3) 0.7190(3) 0.7354(3) 0.0208(8) Uani 1 1 d . . .
C54 C 0.5131(3) 0.7311(2) 0.8239(3) 0.0232(9) Uani 1 1 d . . .
H54 H 0.5307 0.6781 0.8613 0.028 Uiso 1 1 calc R . .
C55 C 0.5009(4) 0.8184(3) 0.8546(3) 0.0284(9) Uani 1 1 d . . .
H55 H 0.5094 0.8255 0.9131 0.034 Uiso 1 1 calc R . .
C56 C 0.4761(3) 0.8976(3) 0.8003(3) 0.0247(8) Uani 1 1 d . . .
C57 C 0.4682(4) 0.9910(3) 0.8304(3) 0.0323(10) Uani 1 1 d . . .
H57 H 0.4803 1.0007 0.8892 0.039 Uiso 1 1 calc R . .
C58 C 0.4440(4) 1.0652(3) 0.7765(3) 0.0329(10) Uani 1 1 d . . .
H58 H 0.4401 1.1268 0.7979 0.039 Uiso 1 1 calc R . .
C59 C 0.4242(5) 1.0524(4) 0.6883(4) 0.0300(12) Uani 1 1 d . . .
H59 H 0.4077 1.1055 0.6510 0.036 Uiso 1 1 calc R . .
C60 C 0.4289(3) 0.9640(3) 0.6566(3) 0.0265(9) Uani 1 1 d . . .
H60 H 0.4139 0.9553 0.5972 0.032 Uiso 1 1 calc R . .
C61 C 0.4561(3) 0.8860(3) 0.7128(3) 0.0228(8) Uani 1 1 d . . .
C62 C 0.4661(3) 0.7927(3) 0.6812(3) 0.0234(8) Uani 1 1 d . . .
H62 H 0.4491 0.7833 0.6216 0.028 Uiso 1 1 calc R . .
C96 C 0.3190(4) 0.6886(3) 0.2586(3) 0.0317(10) Uani 1 1 d D . .
C97 C 0.2695(4) 0.6027(3) 0.2038(3) 0.0433(12) Uani 1 1 d D . .
H97A H 0.2687 0.6134 0.1457 0.065 Uiso 1 1 calc R . .
H97B H 0.1903 0.5917 0.2014 0.065 Uiso 1 1 calc R . .
H97C H 0.3174 0.5474 0.2287 0.065 Uiso 1 1 calc R . .
Cl1 Cl 0.83908(10) 0.89855(7) 0.91164(7) 0.0313(2) Uani 1 1 d . . .
N1 N 0.8017(2) 0.5212(2) 0.8823(2) 0.0147(6) Uani 1 1 d . . .
N2 N 0.3558(3) 0.7529(3) 0.2991(2) 0.0349(7) Uani 1 1 d D . .
O1 O 0.7799(2) 0.57416(17) 0.73330(16) 0.0146(5) Uani 1 1 d . . .
O2 O 0.6097(2) 0.57424(17) 0.77860(16) 0.0158(5) Uani 1 1 d . . .
O3 O 0.6383(2) 0.70893(18) 0.54080(18) 0.0194(5) Uani 1 1 d . . .
O4 O 0.4480(2) 0.63758(19) 0.55588(17) 0.0201(5) Uani 1 1 d . . .
P1 P 0.74339(7) 0.60472(6) 0.81248(6) 0.01273(16) Uani 1 1 d . . .
N3B N 0.4350(4) 0.5293(5) 0.9171(5) 0.0182(14) Uani 0.50 1 d PDU A 2
C99B C 0.1952(5) 0.4835(6) 0.8621(6) 0.0174(15) Uani 0.50 1 d PDU B 1
H99A H 0.1713 0.4566 0.8043 0.026 Uiso 0.50 1 calc PR B 1
H99B H 0.1556 0.5440 0.8599 0.026 Uiso 0.50 1 calc PR B 1
H99C H 0.1748 0.4398 0.8998 0.026 Uiso 0.50 1 calc PR B 1
C98B C 0.3253(5) 0.4993(9) 0.8966(9) 0.0395(18) Uani 0.50 1 d PDU B 1
N3A N 0.4230(4) 0.4991(5) 0.9283(4) 0.0134(12) Uani 0.50 1 d PDU B 1
C99A C 0.2236(6) 0.4667(5) 0.8890(6) 0.0181(15) Uani 0.50 1 d PDU A 2
H99D H 0.1702 0.5118 0.8499 0.027 Uiso 0.50 1 calc PR A 2
H99E H 0.2066 0.4619 0.9417 0.027 Uiso 0.50 1 calc PR A 2
H99F H 0.2142 0.4046 0.8614 0.027 Uiso 0.50 1 calc PR A 2
C98A C 0.3471(6) 0.5005(9) 0.9106(8) 0.0339(17) Uani 0.50 1 d PDU A 2

loop_
_atom_site_aniso_label
_atom_site_aniso_U_11
_atom_site_aniso_U_22
_atom_site_aniso_U_33
_atom_site_aniso_U_23
_atom_site_aniso_U_13
_atom_site_aniso_U_12
Au1 0.01789(5) 0.01144(5) 0.01719(6) -0.00155(7) 0.00596(4) 0.00006(7)
C1 0.0176(15) 0.0127(14) 0.0144(17) 0.0022(12) 0.0067(13) 0.0011(11)
C2 0.0173(15) 0.0136(15) 0.0167(18) 0.0022(12) 0.0084(13) 0.0002(11)
C3 0.0166(14) 0.0125(14) 0.0169(18) 0.0009(12) 0.0039(13) 0.0002(11)
C4 0.0135(15) 0.0136(15) 0.0163(18) -0.0008(12) 0.0019(13) 0.0003(11)
C5 0.0235(18) 0.0220(19) 0.025(2) 0.0100(15) 0.0086(16) 0.0044(15)
C6 0.038(2) 0.032(2) 0.022(2) -0.0072(17) 0.0007(18) -0.0029(18)
C7 0.0149(14) 0.0163(15) 0.0146(17) -0.0005(12) 0.0056(13) -0.0021(12)
C8 0.0148(14) 0.0163(15) 0.0202(18) -0.0015(13) 0.0067(13) -0.0003(12)
C9 0.0217(16) 0.0159(15) 0.0150(17) 0.0013(13) 0.0096(13) -0.0012(12)
C10 0.0183(15) 0.0225(17) 0.0184(18) -0.0019(14) 0.0084(13) -0.0023(13)
C11 0.0220(17) 0.0221(18) 0.024(2) -0.0017(15) 0.0135(15) 0.0012(13)
C12 0.0277(18) 0.0223(16) 0.024(2) -0.0045(15) 0.0133(16) -0.0011(14)
C13 0.0252(17) 0.0208(18) 0.0211(19) -0.0055(13) 0.0079(15) -0.0039(12)
C14 0.0167(15) 0.0230(18) 0.0177(19) -0.0027(14) 0.0053(14) -0.0024(13)
C15 0.0166(15) 0.0114(14) 0.0174(18) -0.0006(12) 0.0076(13) 0.0000(11)
C16 0.0215(16) 0.0164(16) 0.025(2) -0.0020(14) 0.0137(15) 0.0025(13)
C17 0.0218(16) 0.0132(15) 0.0191(19) -0.0004(13) 0.0101(14) -0.0019(12)
C18 0.0255(18) 0.0203(18) 0.027(2) 0.0041(15) 0.0134(16) 0.0074(14)
C19 0.042(2) 0.024(3) 0.033(2) 0.0118(19) 0.0226(17) 0.0081(18)
C20 0.0380(18) 0.0239(19) 0.0311(19) 0.003(2) 0.0214(15) -0.006(2)
C21 0.0233(18) 0.031(2) 0.029(2) 0.0030(17) 0.0133(16) -0.0038(15)
C22 0.0209(17) 0.0248(19) 0.022(2) 0.0039(15) 0.0068(15) -0.0011(14)
C23 0.0148(14) 0.0159(15) 0.0146(17) -0.0006(12) 0.0060(12) 0.0012(11)
C24 0.0159(14) 0.0165(16) 0.0174(18) -0.0013(13) 0.0081(13) -0.0009(12)
C25 0.0164(15) 0.0178(16) 0.0176(18) -0.0048(13) 0.0052(13) -0.0018(12)
C26 0.0270(18) 0.0165(16) 0.026(2) -0.0026(14) 0.0142(16) -0.0036(13)
C27 0.0339(16) 0.0201(15) 0.0332(19) -0.004(3) 0.0164(14) 0.000(2)
C28 0.0264(18) 0.0246(18) 0.031(2) -0.0093(16) 0.0116(17) -0.0014(14)
C29 0.0249(18) 0.0263(19) 0.022(2) -0.0042(15) 0.0131(15) -0.0003(14)
C30 0.0168(15) 0.0218(17) 0.0159(18) -0.0042(13) 0.0085(13) 0.0000(12)
C31 0.0205(16) 0.0252(18) 0.0167(19) 0.0029(14) 0.0098(14) 0.0014(13)
C32 0.0200(16) 0.0189(16) 0.0178(18) -0.0001(14) 0.0085(14) -0.0007(13)
C33 0.0165(17) 0.0147(18) 0.014(2) -0.0008(14) 0.0084(15) -0.0036(13)
C34 0.0182(18) 0.0180(18) 0.020(2) 0.0018(14) 0.0083(15) -0.0018(14)
C35 0.0192(15) 0.021(2) 0.0211(19) 0.0028(13) 0.0059(13) -0.0023(12)
C36 0.0235(19) 0.024(2) 0.0160(19) -0.0001(14) 0.0081(15) -0.0043(15)
C37 0.029(2) 0.029(2) 0.025(2) 0.0010(17) 0.0080(17) -0.0099(16)
C38 0.040(2) 0.028(2) 0.029(2) -0.0088(17) 0.0134(19) -0.0202(18)
C39 0.044(2) 0.0184(18) 0.032(2) -0.0055(16) 0.021(2) -0.0081(16)
C40 0.0269(18) 0.0190(18) 0.033(2) -0.0055(16) 0.0149(17) -0.0035(14)
C41 0.0252(19) 0.0171(18) 0.022(2) -0.0034(15) 0.0149(16) -0.0044(14)
C42 0.0192(19) 0.019(2) 0.019(2) -0.0018(16) 0.0084(16) -0.0058(15)
C43 0.0163(15) 0.0184(17) 0.0147(18) -0.0016(13) 0.0061(13) -0.0013(13)
C44 0.0173(15) 0.0200(17) 0.029(2) 0.0026(15) 0.0092(15) 0.0028(13)
C45 0.0139(15) 0.0252(19) 0.034(2) 0.0038(16) 0.0108(15) 0.0014(13)
C46 0.0163(15) 0.0229(18) 0.0198(19) 0.0013(14) 0.0050(14) -0.0008(13)
C47 0.0149(15) 0.032(2) 0.026(2) 0.0041(17) 0.0057(15) -0.0048(14)
C48 0.0260(18) 0.0289(19) 0.021(2) -0.0001(16) 0.0071(16) -0.0121(15)
C49 0.0297(15) 0.0197(14) 0.0249(16) -0.003(3) 0.0093(12) -0.004(2)
C50 0.0220(17) 0.0194(18) 0.024(2) -0.0039(14) 0.0079(15) -0.0032(13)
C52 0.0130(17) 0.022(2) 0.020(2) -0.0001(16) 0.0070(16) 0.0004(14)
C51 0.0188(16) 0.0203(17) 0.0138(18) -0.0009(13) 0.0051(13) -0.0028(13)
C53 0.0106(14) 0.0159(15) 0.036(2) -0.0032(14) 0.0087(15) -0.0007(11)
C54 0.0219(15) 0.017(2) 0.031(2) -0.0001(14) 0.0104(15) 0.0022(12)
C55 0.031(2) 0.027(2) 0.029(2) 0.0001(18) 0.0148(18) 0.0038(16)
C56 0.0213(17) 0.0228(18) 0.032(2) -0.0028(16) 0.0120(16) -0.0030(14)
C57 0.037(2) 0.025(2) 0.040(3) -0.0068(18) 0.019(2) 0.0035(17)
C58 0.037(2) 0.0190(19) 0.044(3) -0.0048(18) 0.017(2) 0.0014(16)
C59 0.033(3) 0.016(2) 0.039(3) -0.0025(19) 0.012(2) 0.0027(17)
C60 0.0230(18) 0.024(2) 0.031(2) -0.0003(17) 0.0075(17) 0.0009(15)
C61 0.0140(16) 0.026(2) 0.029(2) 0.0007(16) 0.0080(15) 0.0019(14)
C62 0.0162(16) 0.0242(19) 0.032(2) -0.0004(16) 0.0107(16) 0.0006(13)
C96 0.030(2) 0.040(2) 0.028(2) 0.0141(19) 0.0152(18) 0.0099(18)
C97 0.036(2) 0.050(3) 0.043(3) -0.007(2) 0.012(2) 0.000(2)
Cl1 0.0416(6) 0.0161(4) 0.0343(6) -0.0076(4) 0.0116(5) -0.0050(4)
N1 0.0161(13) 0.0130(13) 0.0155(14) 0.0003(11) 0.0063(11) 0.0011(10)
N2 0.0427(17) 0.0347(18) 0.0279(17) 0.006(3) 0.0135(14) 0.007(3)
O1 0.0176(11) 0.0129(11) 0.0158(13) 0.0021(9) 0.0089(9) 0.0009(8)
O2 0.0132(10) 0.0164(11) 0.0180(13) -0.0008(9) 0.0058(9) 0.0004(8)
O3 0.0238(13) 0.0190(12) 0.0173(14) 0.0053(10) 0.0097(11) 0.0031(10)
O4 0.0185(12) 0.0218(13) 0.0164(14) 0.0034(10) 0.0021(10) -0.0017(10)
P1 0.0130(3) 0.0121(4) 0.0146(4) -0.0008(3) 0.0068(3) -0.0002(3)
N3B 0.0171(16) 0.0186(16) 0.0202(17) -0.0002(10) 0.0081(10) -0.0020(9)
C99B 0.0193(17) 0.0177(17) 0.0173(17) 0.0017(10) 0.0092(10) -0.0020(9)
C98B 0.0393(19) 0.039(2) 0.040(2) -0.0012(10) 0.0136(11) 0.0008(10)
N3A 0.0116(14) 0.0152(15) 0.0143(15) -0.0008(9) 0.0059(10) -0.0008(9)
C99A 0.0185(17) 0.0181(17) 0.0183(17) 0.0023(10) 0.0074(10) -0.0005(10)
C98A 0.0331(18) 0.0337(18) 0.0346(19) -0.0015(10) 0.0118(11) 0.0007(10)

loop_
_atom_type_symbol
_atom_type_description
_atom_type_scat_dispersion_real
_atom_type_scat_dispersion_imag
_atom_type_scat_source
C C 0.0033 0.0016 'International Tables Vol C Tables 4.2.6.8 and 6.1.1.4'
H H 0.0000 0.0000 'International Tables Vol C Tables 4.2.6.8 and 6.1.1.4'
Au Au -2.0133 8.8022 'International Tables Vol C Tables 4.2.6.8 and 6.1.1.4'
Cl Cl 0.1484 0.1585 'International Tables Vol C Tables 4.2.6.8 and 6.1.1.4'
N N 0.0061 0.0033 'International Tables Vol C Tables 4.2.6.8 and 6.1.1.4'
O O 0.0106 0.0060 'International Tables Vol C Tables 4.2.6.8 and 6.1.1.4'
P P 0.1023 0.0942 'International Tables Vol C Tables 4.2.6.8 and 6.1.1.4'

loop_
_exptl_crystal_face_index_h
_exptl_crystal_face_index_k
_exptl_crystal_face_index_l
_exptl_crystal_face_perp_dist
0.00 -1.00 -1.00 0.0500
0.00 1.00 1.00 0.0500
0.00 -1.00 1.00 0.0600
0.00 1.00 -1.00 0.0400
-1.00 -1.00 1.00 0.0800
1.00 1.00 -1.00 0.0600
2.00 -1.00 1.00 0.0750
-2.00 1.00 -1.00 0.0750

loop_
_geom_angle_atom_site_label_1
_geom_angle_atom_site_label_2
_geom_angle_atom_site_label_3
_geom_angle
_geom_angle_publ_flag
P1 Au1 Cl1 177.28(4) y
O1 C1 C23 105.0(3) y
O1 C1 C33 107.2(3) y
C23 C1 C33 109.4(3) y
O1 C1 C2 109.0(3) y
C23 C1 C2 113.0(3) y
C33 C1 C2 112.8(3) y
O3 C2 C1 104.5(3) y
O3 C2 C3 112.5(3) y
C1 C2 C3 113.7(3) y
O4 C3 C2 109.3(3) y
O4 C3 C4 105.1(3) y
C2 C3 C4 116.2(3) y
O2 C4 C53 108.1(3) y
O2 C4 C43 104.0(3) y
C53 C4 C43 111.7(3) y
O2 C4 C3 108.1(3) y
C53 C4 C3 115.9(3) y
C43 C4 C3 108.2(3) y
N1 C7 C9 112.3(3) y
N1 C7 C8 111.9(3) y
C9 C7 C8 113.4(3) y
C14 C9 C10 118.1(3) y
C14 C9 C7 121.6(3) y
C10 C9 C7 120.2(3) y
C11 C10 C9 120.5(3) y
C12 C11 C10 120.8(3) y
C11 C12 C13 119.0(4) y
C14 C13 C12 120.1(3) y
C13 C14 C9 121.5(3) y
N1 C15 C17 110.9(3) y
N1 C15 C16 111.7(3) y
C17 C15 C16 114.1(3) y
C18 C17 C22 118.5(3) y
C18 C17 C15 123.0(3) y
C22 C17 C15 118.4(3) y
C17 C18 C19 120.3(4) y
C20 C19 C18 120.6(4) y
C21 C20 C19 119.8(4) y
C20 C21 C22 119.9(4) y
C21 C22 C17 120.9(4) y
C24 C23 C32 119.6(3) y
C24 C23 C1 120.6(3) y
C32 C23 C1 119.7(3) y
C23 C24 C25 120.8(3) y
C26 C25 C30 119.8(3) y
C26 C25 C24 121.2(3) y
C30 C25 C24 118.9(3) y
C27 C26 C25 120.0(4) y
C26 C27 C28 120.3(5) y
C29 C28 C27 120.7(4) y
C28 C29 C30 120.4(4) y
C31 C30 C25 119.2(3) y
C31 C30 C29 122.1(3) y
C25 C30 C29 118.6(3) y
C32 C31 C30 120.9(3) y
C31 C32 C23 120.4(3) y
C42 C33 C34 119.5(4) y
C42 C33 C1 123.3(4) y
C34 C33 C1 117.2(4) y
C35 C34 C33 120.7(4) y
C34 C35 C36 121.1(4) y
C35 C36 C41 119.2(3) y
C35 C36 C37 122.8(4) y
C41 C36 C37 117.9(4) y
C38 C37 C36 120.1(4) y
C37 C38 C39 121.8(4) y
C40 C39 C38 119.8(4) y
C39 C40 C41 120.6(4) y
C40 C41 C36 119.8(3) y
C40 C41 C42 121.4(4) y
C36 C41 C42 118.8(4) y
C33 C42 C41 120.6(5) y
C52 C43 C44 118.9(3) y
C52 C43 C4 120.7(3) y
C44 C43 C4 120.4(3) y
C45 C44 C43 120.8(4) y
C44 C45 C46 121.3(3) y
C45 C46 C47 122.5(3) y
C45 C46 C51 118.8(3) y
C47 C46 C51 118.7(4) y
C48 C47 C46 120.3(4) y
C47 C48 C49 120.4(4) y
C50 C49 C48 121.4(5) y
C49 C50 C51 120.0(4) y
C43 C52 C51 121.8(4) y
C50 C51 C46 119.2(3) y
C50 C51 C52 122.5(3) y
C46 C51 C52 118.3(4) y
C62 C53 C54 119.6(3) y
C62 C53 C4 123.3(4) y
C54 C53 C4 117.0(3) y
C55 C54 C53 120.5(4) y
C54 C55 C56 120.4(4) y
C61 C56 C55 119.7(4) y
C61 C56 C57 117.8(4) y
C55 C56 C57 122.5(4) y
C58 C57 C56 120.9(4) y
C57 C58 C59 120.7(4) y
C60 C59 C58 120.3(5) y
C59 C60 C61 119.4(5) y
C56 C61 C60 120.9(4) y
C56 C61 C62 118.9(4) y
C60 C61 C62 120.2(4) y
C53 C62 C61 120.5(4) y
N2 C96 C97 179.7(6) y
C7 N1 C15 118.3(3) y
C7 N1 P1 121.5(2) y
C15 N1 P1 118.9(2) y
C1 O1 P1 126.1(2) y
C4 O2 P1 124.6(2) y
C2 O3 C5 116.8(3) y
C6 O4 C3 113.9(3) y
O2 P1 O1 101.46(13) y
O2 P1 N1 101.05(14) y
O1 P1 N1 102.18(14) y
O2 P1 Au1 117.63(10) y
O1 P1 Au1 116.17(10) y
N1 P1 Au1 115.84(12) y
N3A C98B C99B 170.1(11) y
N3B C98A C99A 171.9(11) y

loop_
_geom_bond_atom_site_label_1
_geom_bond_atom_site_label_2
_geom_bond_distance
_geom_bond_publ_flag
Au1 P1 2.1991(10) y
Au1 Cl1 2.2770(11) y
C1 O1 1.452(4) y
C1 C23 1.524(5) y
C1 C33 1.535(5) y
C1 C2 1.555(5) y
C2 O3 1.413(4) y
C2 C3 1.556(5) y
C3 O4 1.424(4) y
C3 C4 1.560(5) y
C4 O2 1.472(4) y
C4 C53 1.519(5) y
C4 C43 1.524(5) y
C5 O3 1.430(4) y
C6 O4 1.411(5) y
C7 N1 1.472(5) y
C7 C9 1.523(5) y
C7 C8 1.528(5) y
C9 C14 1.390(5) y
C9 C10 1.395(5) y
C10 C11 1.394(5) y
C11 C12 1.372(5) y
C12 C13 1.403(5) y
C13 C14 1.374(5) y
C15 N1 1.488(4) y
C15 C17 1.509(5) y
C15 C16 1.533(5) y
C17 C18 1.386(5) y
C17 C22 1.391(5) y
C18 C19 1.388(6) y
C19 C20 1.377(5) y
C20 C21 1.376(7) y
C21 C22 1.389(6) y
C23 C24 1.378(5) y
C23 C32 1.410(5) y
C24 C25 1.420(5) y
C25 C26 1.412(5) y
C25 C30 1.412(5) y
C26 C27 1.377(6) y
C27 C28 1.402(6) y
C28 C29 1.368(6) y
C29 C30 1.421(5) y
C30 C31 1.406(5) y
C31 C32 1.374(5) y
C33 C42 1.373(5) y
C33 C34 1.413(6) y
C34 C35 1.361(5) y
C35 C36 1.402(6) y
C36 C41 1.411(6) y
C36 C37 1.442(5) y
C37 C38 1.350(6) y
C38 C39 1.393(7) y
C39 C40 1.372(5) y
C40 C41 1.408(6) y
C41 C42 1.430(6) y
C43 C52 1.367(6) y
C43 C44 1.414(5) y
C44 C45 1.368(5) y
C45 C46 1.402(6) y
C46 C47 1.419(5) y
C46 C51 1.425(5) y
C47 C48 1.369(6) y
C48 C49 1.391(6) y
C49 C50 1.364(6) y
C50 C51 1.411(5) y
C52 C51 1.425(6) y
C53 C62 1.345(5) y
C53 C54 1.438(6) y
C54 C55 1.367(5) y
C55 C56 1.405(6) y
C56 C61 1.403(6) y
C56 C57 1.429(6) y
C57 C58 1.345(6) y
C58 C59 1.417(8) y
C59 C60 1.368(7) y
C60 C61 1.409(6) y
C61 C62 1.445(6) y
C96 N2 1.128(5) y
C96 C97 1.512(5) y
N1 P1 1.635(3) y
O1 P1 1.605(3) y
O2 P1 1.604(2) y
N3B C98A 1.130(5) y
C99B C98B 1.518(5) y
C98B N3A 1.132(5) y
C99A C98A 1.516(6) y
